data_7055423
loop_
_publ_author_name
'Panini, Piyush'
'Gonnade, Rajesh G.'
'Chopra, Deepak'

_publ_section_title
;
 Experimental and computational analysis of supramolecular motifs
 involving Csp2(aromatic)--F and CF3groups in organic solids
;
_journal_issue 6
_journal_name_full 'New J. Chem.'
_journal_page_first 4981
_journal_paper_doi 10.1039/C5NJ03211C
_journal_volume 40
_journal_year 2016
_chemical_formula_sum 'C14 H9 F4 N O'
_chemical_formula_weight 283.22
_space_group_crystal_system monoclinic
_space_group_IT_number 14
_space_group_name_Hall '-P 2ybc'
_space_group_name_H-M_alt 'P 1 21/c 1'
_symmetry_space_group_name_Hall '-P 2ybc'
_symmetry_space_group_name_H-M 'P 1 21/c 1'
_atom_sites_solution_hydrogens geom
_audit_creation_method SHELXL-2014/7
_audit_update_record
;
2016-03-09 deposited with the CCDC.
2016-03-15 downloaded from the CCDC.
;
_cell_angle_alpha 90
_cell_angle_beta 106.428(7)
_cell_angle_gamma 90
_cell_formula_units_Z 4
_cell_length_a 12.9475(16)
_cell_length_b 9.5928(11)
_cell_length_c 10.0791(12)
_cell_measurement_reflns_used 2086
_cell_measurement_temperature 100(2)
_cell_measurement_theta_max 27.11
_cell_measurement_theta_min 1.86
_cell_volume 1200.7(3)
_computing_cell_refinement 'Bruker SAINT'
_computing_data_collection 'Bruker APEX2'
_computing_data_reduction 'Bruker SAINT'
_computing_molecular_graphics Mercury
_computing_publication_material Mercury
_computing_structure_refinement 'SHELXL-2014 (Sheldrick 2013)'
_computing_structure_solution 'SIR 92'
_diffrn_ambient_temperature 100(2)
_diffrn_measured_fraction_theta_full 0.988
_diffrn_measured_fraction_theta_max 0.980
_diffrn_measurement_device_type 'Bruker APEX-II CCD'
_diffrn_measurement_method '\f and \w scans'
_diffrn_radiation_type MoK\a
_diffrn_radiation_wavelength 0.71073
_diffrn_reflns_av_R_equivalents 0.0522
_diffrn_reflns_av_unetI/netI 0.0539
_diffrn_reflns_Laue_measured_fraction_full 0.988
_diffrn_reflns_Laue_measured_fraction_max 0.980
_diffrn_reflns_limit_h_max 17
_diffrn_reflns_limit_h_min -13
_diffrn_reflns_limit_k_max 12
_diffrn_reflns_limit_k_min -11
_diffrn_reflns_limit_l_max 13
_diffrn_reflns_limit_l_min -13
_diffrn_reflns_number 10174
_diffrn_reflns_point_group_measured_fraction_full 0.988
_diffrn_reflns_point_group_measured_fraction_max 0.980
_diffrn_reflns_theta_full 25.242
_diffrn_reflns_theta_max 28.485
_diffrn_reflns_theta_min 1.640
_exptl_absorpt_coefficient_mu 0.141
_exptl_absorpt_correction_T_max 0.91
_exptl_absorpt_correction_T_min 0.86
_exptl_absorpt_correction_type multi-scan
_exptl_absorpt_process_details SADABS
_exptl_crystal_colour colourless
_exptl_crystal_density_diffrn 1.567
_exptl_crystal_description plate
_exptl_crystal_F_000 576
_exptl_crystal_size_max 0.603
_exptl_crystal_size_mid 0.113
_exptl_crystal_size_min 0.106
_refine_diff_density_max 0.451
_refine_diff_density_min -0.438
_refine_diff_density_rms 0.089
_refine_ls_extinction_method none
_refine_ls_goodness_of_fit_ref 1.112
_refine_ls_hydrogen_treatment constr
_refine_ls_matrix_type full
_refine_ls_number_parameters 181
_refine_ls_number_reflns 2974
_refine_ls_number_restraints 0
_refine_ls_restrained_S_all 1.112
_refine_ls_R_factor_all 0.0773
_refine_ls_R_factor_gt 0.0609
_refine_ls_shift/su_max 0.000
_refine_ls_shift/su_mean 0.000
_refine_ls_structure_factor_coef Fsqd
_refine_ls_weighting_details 'w=1/[\s^2^(Fo^2^)+(0.1357P)^2^+0.0381P] where P=(Fo^2^+2Fc^2^)/3'
_refine_ls_weighting_scheme calc
_refine_ls_wR_factor_gt 0.1868
_refine_ls_wR_factor_ref 0.2121
_reflns_Friedel_coverage 0.000
_reflns_number_gt 2282
_reflns_number_total 2974
_reflns_threshold_expression 'I > 2\s(I)'
_cod_data_source_file c5nj03211c2.cif
_cod_data_source_block 3T3F
_cod_depositor_comments
;
The following automatic conversions were performed:

'_exptl_absorpt_correction_type' value 'MULTI-SCAN' changed to
'multi-scan' according to
/usr/data/users/saulius/crontab/automatic-downloads/rss-feeds/RSC/lib/dictionaries/cif_core.dic
dictionary named 'cif_core.dic' version 2.4.2 from 2011-04-26.

Automatic conversion script
Id: cif_fix_values 4268 2015-11-12 08:31:59Z antanas 

 Adding full bibliography for 7055417--7055429.cif.
;
_cod_database_code 7055423
_shelx_shelxl_version_number 2014/7
_shelx_space_group_comment
;
The symmetry employed for this shelxl refinement is uniquely defined
by the following loop, which should always be used as a source of
symmetry information in preference to the above space-group names.
They are only intended as comments.
;
_shelx_estimated_absorpt_t_min 0.920
_shelx_estimated_absorpt_t_max 0.985

loop_
_space_group_symop_operation_xyz
'x, y, z'
'-x, y+1/2, -z+1/2'
'-x, -y, -z'
'x, -y-1/2, z-1/2'

loop_
_atom_site_label
_atom_site_type_symbol
_atom_site_fract_x
_atom_site_fract_y
_atom_site_fract_z
_atom_site_U_iso_or_equiv
_atom_site_adp_type
_atom_site_occupancy
_atom_site_site_symmetry_order
_atom_site_calc_flag
_atom_site_refinement_flags_posn
_atom_site_refinement_flags_adp
C1 C 0.34440(15) 0.5576(2) 0.1032(2) 0.0179(4) Uani 1 1 d . .
C2 C 0.40766(15) 0.4743(2) 0.2079(2) 0.0200(5) Uani 1 1 d . .
H2 H 0.4189 0.5000 0.3020 0.024 Uiso 1 1 calc R U
C3 C 0.45454(17) 0.3533(2) 0.1754(2) 0.0225(5) Uani 1 1 d . .
H3 H 0.4981 0.2960 0.2462 0.027 Uiso 1 1 calc R U
C4 C 0.43635(16) 0.3188(2) 0.0389(2) 0.0211(5) Uani 1 1 d . .
C5 C 0.37416(17) 0.3977(2) -0.0671(2) 0.0225(5) Uani 1 1 d . .
H5 H 0.3628 0.3702 -0.1607 0.027 Uiso 1 1 calc R U
C6 C 0.32805(16) 0.5192(2) -0.0340(2) 0.0203(4) Uani 1 1 d . .
H6 H 0.2851 0.5762 -0.1057 0.024 Uiso 1 1 calc R U
C7 C 0.21094(15) 0.9128(2) 0.0597(2) 0.0178(4) Uani 1 1 d . .
C8 C 0.14216(15) 0.9266(2) 0.1435(2) 0.0194(5) Uani 1 1 d . .
H8 H 0.1290 0.8491 0.1952 0.023 Uiso 1 1 calc R U
C9 C 0.09300(16) 1.0542(2) 0.1511(2) 0.0214(5) Uani 1 1 d . .
H9 H 0.0464 1.0641 0.2083 0.026 Uiso 1 1 calc R U
C10 C 0.11187(16) 1.1667(2) 0.0754(2) 0.0204(5) Uani 1 1 d . .
C11 C 0.17849(17) 1.1530(2) -0.0106(2) 0.0253(5) Uani 1 1 d . .
H11 H 0.1900 1.2300 -0.0640 0.030 Uiso 1 1 calc R U
C12 C 0.22801(17) 1.0258(2) -0.0175(2) 0.0264(5) Uani 1 1 d . .
H12 H 0.2739 1.0161 -0.0757 0.032 Uiso 1 1 calc R U
C13 C 0.29361(15) 0.6855(2) 0.1446(2) 0.0172(4) Uani 1 1 d . .
C14 C 0.06072(17) 1.3063(2) 0.0806(2) 0.0233(5) Uani 1 1 d . .
N1 N 0.26217(13) 0.78558(17) 0.04603(18) 0.0189(4) Uani 1 1 d . .
H1 H 0.2749 0.7697 -0.0339 0.023 Uiso 1 1 calc R U
O1 O 0.28447(11) 0.69758(15) 0.26225(15) 0.0219(4) Uani 1 1 d . .
F1 F 0.48210(10) 0.20013(13) 0.00688(14) 0.0293(4) Uani 1 1 d . .
F2 F 0.01548(13) 1.35795(15) -0.04518(15) 0.0422(4) Uani 1 1 d . .
F3 F -0.01698(12) 1.30185(15) 0.14422(17) 0.0405(4) Uani 1 1 d . .
F4 F 0.13184(11) 1.40126(14) 0.14828(17) 0.0396(4) Uani 1 1 d . .

loop_
_atom_site_aniso_label
_atom_site_aniso_U_11
_atom_site_aniso_U_22
_atom_site_aniso_U_33
_atom_site_aniso_U_23
_atom_site_aniso_U_13
_atom_site_aniso_U_12
C1 0.0214(9) 0.0134(10) 0.0219(11) -0.0001(8) 0.0110(8) -0.0012(7)
C2 0.0242(9) 0.0177(10) 0.0216(11) 0.0022(8) 0.0124(8) 0.0006(8)
C3 0.0256(10) 0.0181(10) 0.0266(11) 0.0037(9) 0.0120(9) 0.0019(8)
C4 0.0245(10) 0.0124(9) 0.0304(12) -0.0010(8) 0.0145(9) 0.0021(8)
C5 0.0301(11) 0.0170(10) 0.0232(11) -0.0029(8) 0.0123(9) -0.0008(8)
C6 0.0269(10) 0.0151(10) 0.0206(10) 0.0016(8) 0.0094(8) 0.0002(8)
C7 0.0211(9) 0.0140(9) 0.0200(10) -0.0012(8) 0.0086(8) 0.0010(7)
C8 0.0215(9) 0.0175(10) 0.0220(11) 0.0027(8) 0.0106(8) 0.0009(7)
C9 0.0236(10) 0.0191(10) 0.0260(11) -0.0015(9) 0.0144(9) 0.0013(8)
C10 0.0211(10) 0.0165(10) 0.0249(11) -0.0027(8) 0.0086(8) 0.0020(8)
C11 0.0310(11) 0.0158(10) 0.0351(13) 0.0027(9) 0.0192(10) 0.0015(8)
C12 0.0327(11) 0.0191(10) 0.0369(13) 0.0036(9) 0.0254(10) 0.0041(9)
C13 0.0202(9) 0.0134(9) 0.0201(10) -0.0021(8) 0.0090(8) -0.0020(7)
C14 0.0281(11) 0.0184(10) 0.0260(12) -0.0019(9) 0.0117(9) 0.0021(8)
N1 0.0263(9) 0.0163(9) 0.0182(9) -0.0011(7) 0.0126(7) 0.0027(6)
O1 0.0326(8) 0.0186(8) 0.0182(8) 0.0018(6) 0.0131(6) 0.0033(6)
F1 0.0402(8) 0.0191(7) 0.0309(8) -0.0030(5) 0.0141(6) 0.0089(5)
F2 0.0639(10) 0.0285(8) 0.0333(9) 0.0013(7) 0.0123(8) 0.0229(7)
F3 0.0443(8) 0.0272(8) 0.0637(11) -0.0013(7) 0.0373(8) 0.0095(6)
F4 0.0371(8) 0.0202(7) 0.0590(11) -0.0139(7) 0.0094(7) -0.0020(5)

loop_
_atom_type_symbol
_atom_type_description
_atom_type_scat_dispersion_real
_atom_type_scat_dispersion_imag
_atom_type_scat_source
C C 0.0033 0.0016 'International Tables Vol C Tables 4.2.6.8 and 6.1.1.4'
H H 0.0000 0.0000 'International Tables Vol C Tables 4.2.6.8 and 6.1.1.4'
N N 0.0061 0.0033 'International Tables Vol C Tables 4.2.6.8 and 6.1.1.4'
O O 0.0106 0.0060 'International Tables Vol C Tables 4.2.6.8 and 6.1.1.4'
F F 0.0171 0.0103 'International Tables Vol C Tables 4.2.6.8 and 6.1.1.4'

loop_
_geom_angle_atom_site_label_1
_geom_angle_atom_site_label_2
_geom_angle_atom_site_label_3
_geom_angle
C6 C1 C2 119.64(18)
C6 C1 C13 122.43(19)
C2 C1 C13 117.91(18)
C3 C2 C1 120.20(19)
C3 C2 H2 119.9
C1 C2 H2 119.9
C4 C3 C2 118.4(2)
C4 C3 H3 120.8
C2 C3 H3 120.8
F1 C4 C3 118.49(19)
F1 C4 C5 118.35(19)
C3 C4 C5 123.15(19)
C4 C5 C6 118.2(2)
C4 C5 H5 120.9
C6 C5 H5 120.9
C1 C6 C5 120.4(2)
C1 C6 H6 119.8
C5 C6 H6 119.8
C12 C7 C8 119.71(18)
C12 C7 N1 117.77(16)
C8 C7 N1 122.49(17)
C9 C8 C7 119.71(18)
C9 C8 H8 120.1
C7 C8 H8 120.1
C10 C9 C8 120.10(17)
C10 C9 H9 120.0
C8 C9 H9 120.0
C9 C10 C11 120.52(18)
C9 C10 C14 121.89(17)
C11 C10 C14 117.59(18)
C12 C11 C10 119.38(19)
C12 C11 H11 120.3
C10 C11 H11 120.3
C7 C12 C11 120.55(17)
C7 C12 H12 119.7
C11 C12 H12 119.7
O1 C13 N1 123.21(17)
O1 C13 C1 120.80(18)
N1 C13 C1 115.96(17)
F2 C14 F4 106.62(18)
F2 C14 F3 106.26(17)
F4 C14 F3 106.26(17)
F2 C14 C10 112.19(18)
F4 C14 C10 112.25(18)
F3 C14 C10 112.77(17)
C13 N1 C7 126.21(16)
C13 N1 H1 116.9
C7 N1 H1 116.9

loop_
_geom_bond_atom_site_label_1
_geom_bond_atom_site_label_2
_geom_bond_distance
C1 C6 1.388(3)
C1 C2 1.391(3)
C1 C13 1.505(3)
C2 C3 1.391(3)
C2 H2 0.9500
C3 C4 1.369(3)
C3 H3 0.9500
C4 F1 1.364(2)
C4 C5 1.370(3)
C5 C6 1.393(3)
C5 H5 0.9500
C6 H6 0.9500
C7 C12 1.388(3)
C7 C8 1.397(2)
C7 N1 1.415(2)
C8 C9 1.392(3)
C8 H8 0.9500
C9 C10 1.382(3)
C9 H9 0.9500
C10 C11 1.391(2)
C10 C14 1.502(3)
C11 C12 1.390(3)
C11 H11 0.9500
C12 H12 0.9500
C13 O1 1.230(2)
C13 N1 1.358(3)
C14 F2 1.333(3)
C14 F4 1.337(3)
C14 F3 1.338(2)
N1 H1 0.8800

loop_
_geom_torsion_atom_site_label_1
_geom_torsion_atom_site_label_2
_geom_torsion_atom_site_label_3
_geom_torsion_atom_site_label_4
_geom_torsion
C6 C1 C2 C3 0.2(3)
C13 C1 C2 C3 178.63(16)
C1 C2 C3 C4 -0.3(3)
C2 C3 C4 F1 -179.88(16)
C2 C3 C4 C5 0.0(3)
F1 C4 C5 C6 -179.67(16)
C3 C4 C5 C6 0.5(3)
C2 C1 C6 C5 0.3(3)
C13 C1 C6 C5 -178.09(17)
C4 C5 C6 C1 -0.6(3)
C12 C7 C8 C9 -1.3(3)
N1 C7 C8 C9 -179.10(19)
C7 C8 C9 C10 0.3(3)
C8 C9 C10 C11 1.1(3)
C8 C9 C10 C14 -179.9(2)
C9 C10 C11 C12 -1.4(3)
C14 C10 C11 C12 179.5(2)
C8 C7 C12 C11 0.9(3)
N1 C7 C12 C11 178.9(2)
C10 C11 C12 C7 0.4(4)
C6 C1 C13 O1 160.06(19)
C2 C1 C13 O1 -18.3(3)
C6 C1 C13 N1 -21.6(3)
C2 C1 C13 N1 159.97(18)
C9 C10 C14 F2 -131.1(2)
C11 C10 C14 F2 48.0(3)
C9 C10 C14 F4 108.8(2)
C11 C10 C14 F4 -72.1(3)
C9 C10 C14 F3 -11.2(3)
C11 C10 C14 F3 167.93(19)
O1 C13 N1 C7 -3.1(3)
C1 C13 N1 C7 178.66(17)
C12 C7 N1 C13 151.0(2)
C8 C7 N1 C13 -31.2(3)
